data_1540652
loop_
_publ_author_name
'Nakanishi, So-ichiro'
'Kawamura, Mitsunobu'
'Sunada, Yusuke'
'Nagashima, Hideo'

_publ_section_title
;
 Atom transfer radical polymerization by solvent-stabilized (Me3TACN)FeX2:
 a practical access to reusable iron(ii) catalysts
;
_journal_issue 5
_journal_name_full 'Polym. Chem.'
_journal_page_first 1037
_journal_paper_doi 10.1039/C5PY01762A
_journal_volume 7
_journal_year 2016
_chemical_formula_moiety 'C27 H63 Br6 Fe3 N9'
_chemical_formula_sum 'C27 H63 Br6 Fe3 N9'
_chemical_formula_weight 1160.82
_space_group_crystal_system orthorhombic
_space_group_IT_number 61
_space_group_name_Hall '-P 2ac 2ab'
_space_group_name_H-M_alt 'P b c a'
_symmetry_space_group_name_Hall '-P 2ac 2ab'
_symmetry_space_group_name_H-M 'P b c a'
_atom_sites_solution_hydrogens geom
_atom_sites_solution_primary direct
_atom_sites_solution_secondary difmap
_audit_update_record
;
2015-10-29 deposited with the CCDC.
2015-12-03 downloaded from the CCDC.
;
_cell_angle_alpha 90.0000
_cell_angle_beta 90.0000
_cell_angle_gamma 90.0000
_cell_formula_units_Z 8
_cell_length_a 22.0243(16)
_cell_length_b 16.0659(11)
_cell_length_c 23.6931(17)
_cell_measurement_reflns_used 29633
_cell_measurement_temperature 113
_cell_measurement_theta_max 30.90
_cell_measurement_theta_min 2.14
_cell_volume 8383.6(10)
_computing_cell_refinement CrystalClear
_computing_data_collection 'CrystalClear (Rigaku Inc., 2008)'
_computing_data_reduction CrystalClear
_computing_molecular_graphics 'CrystalStructure 4.1'
_computing_publication_material 'CrystalStructure 4.1 (Rigaku, 2014)'
_computing_structure_refinement 'SHELXL97 (Sheldrick, 2008)'
_computing_structure_solution 'Il Milione (Burla, et al., 2007)'
_diffrn_ambient_temperature 113
_diffrn_detector_area_resol_mean 14.222
_diffrn_measured_fraction_theta_full 0.998
_diffrn_measured_fraction_theta_max 0.998
_diffrn_measurement_device_type 'Rigaku Saturn724'
_diffrn_measurement_method \w
_diffrn_radiation_type 'Mo K\a'
_diffrn_radiation_wavelength 0.71075
_diffrn_reflns_av_R_equivalents 0.0597
_diffrn_reflns_laue_measured_fraction_full 0.000
_diffrn_reflns_laue_measured_fraction_max 0.000
_diffrn_reflns_limit_h_max 20
_diffrn_reflns_limit_h_min -28
_diffrn_reflns_limit_k_max 19
_diffrn_reflns_limit_k_min -20
_diffrn_reflns_limit_l_max 29
_diffrn_reflns_limit_l_min -30
_diffrn_reflns_number 76991
_diffrn_reflns_point_group_measured_fraction_full 0.000
_diffrn_reflns_point_group_measured_fraction_max 0.000
_diffrn_reflns_theta_full 27.480
_diffrn_reflns_theta_max 27.480
_diffrn_reflns_theta_min 3.019
_diffrn_standards_number 0
_exptl_absorpt_coefficient_mu 6.791
_exptl_absorpt_correction_T_max 0.257
_exptl_absorpt_correction_T_min 0.154
_exptl_absorpt_correction_type multi-scan
_exptl_absorpt_process_details 'REQAB (Rigaku, 1998)'
_exptl_crystal_colour colorless
_exptl_crystal_density_diffrn 1.839
_exptl_crystal_density_method 'not measured'
_exptl_crystal_description prism
_exptl_crystal_F_000 4608.00
_exptl_crystal_size_max 0.200
_exptl_crystal_size_mid 0.200
_exptl_crystal_size_min 0.200
_refine_diff_density_max 1.52
_refine_diff_density_min -1.11
_refine_ls_extinction_method none
_refine_ls_goodness_of_fit_ref 1.300
_refine_ls_hydrogen_treatment constr
_refine_ls_number_parameters 406
_refine_ls_number_reflns 9597
_refine_ls_number_restraints 0
_refine_ls_R_factor_all 0.0661
_refine_ls_R_factor_gt 0.0623
_refine_ls_shift/su_max 0.001
_refine_ls_structure_factor_coef Fsqd
_refine_ls_weighting_details 'w = 1/[\s^2^(Fo^2^)+(0.0464P)^2^+37.1650P] where P=(Fo^2^+2Fc^2^)/3'
_refine_ls_weighting_scheme calc
_refine_ls_wR_factor_gt 0.1372
_refine_ls_wR_factor_ref 0.1391
_reflns_number_gt 9154
_reflns_number_total 9597
_reflns_threshold_expression F^2^>2.0\s(F^2^)
_cod_data_source_file c5py01762a2.cif
_cod_data_source_block n0fp38-Me-Br
_cod_depositor_comments 'Adding full bibliography for 1540650--1540652.cif.'
_cod_database_code 1540652

loop_
_symmetry_equiv_pos_site_id
_space_group_symop_operation_xyz
1 +X,+Y,+Z
2 1/2-X,1/2+Y,+Z
3 +X,1/2-Y,1/2+Z
4 1/2-X,-Y,1/2+Z
5 -X,-Y,-Z
6 1/2+X,1/2-Y,-Z
7 -X,1/2+Y,1/2-Z
8 1/2+X,+Y,1/2-Z

loop_
_atom_site_label
_atom_site_type_symbol
_atom_site_fract_x
_atom_site_fract_y
_atom_site_fract_z
_atom_site_U_iso_or_equiv
_atom_site_adp_type
_atom_site_occupancy
_atom_site_site_symmetry_multiplicity
_atom_site_calc_flag
_atom_site_refinement_flags
Br1 Br 0.09356(3) 0.25897(4) 0.44709(2) 0.02772(14) Uani 1 8 d .
Br2 Br -0.03442(3) 0.36274(4) 0.51525(2) 0.02733(14) Uani 1 8 d .
Br3 Br 0.25007(3) -0.00141(4) 0.17681(3) 0.03218(15) Uani 1 8 d .
Br4 Br -0.01335(3) 0.13580(4) 0.53168(3) 0.03363(15) Uani 1 8 d .
Br5 Br 0.15038(3) 0.13925(5) 0.27874(3) 0.03752(17) Uani 1 8 d .
Br6 Br 0.31925(3) 0.18147(4) 0.25873(3) 0.03845(17) Uani 1 8 d .
Fe1 Fe 0.25139(4) 0.05498(5) 0.28235(3) 0.02157(17) Uani 1 8 d .
Fe45 Fe -0.02602(4) 0.23440(5) 0.44472(3) 0.02303(18) Uani 1 8 d .
Fe46 Fe 0.05571(4) 0.26869(5) 0.55203(3) 0.02111(17) Uani 1 8 d .
N8 N 0.3332(3) -0.0273(3) 0.3060(2) 0.0360(12) Uani 1 8 d .
N12 N -0.0406(2) 0.3088(3) 0.3677(2) 0.0277(10) Uani 1 8 d .
N14 N -0.0287(2) 0.1321(3) 0.3822(2) 0.0306(11) Uani 1 8 d .
N41 N -0.1261(2) 0.2203(4) 0.4369(2) 0.0334(12) Uani 1 8 d .
N47 N 0.2605(2) 0.0747(3) 0.3796(2) 0.0256(10) Uani 1 8 d .
N48 N 0.2059(3) -0.0597(3) 0.3186(2) 0.0366(13) Uani 1 8 d .
N49 N 0.1291(2) 0.1953(3) 0.5916(2) 0.0301(11) Uani 1 8 d .
N50 N 0.0270(2) 0.2806(3) 0.6406(2) 0.0248(10) Uani 1 8 d .
N51 N 0.1168(2) 0.3712(3) 0.5763(2) 0.0276(10) Uani 1 8 d .
C6 C 0.0379(3) 0.3703(4) 0.6523(3) 0.0284(12) Uani 1 8 d .
C9 C 0.0672(3) 0.2264(4) 0.6763(3) 0.0311(13) Uani 1 8 d .
C10 C -0.0376(3) 0.2609(5) 0.6514(3) 0.0354(14) Uani 1 8 d .
C11 C 0.1527(3) 0.1268(4) 0.5554(3) 0.0411(16) Uani 1 8 d .
C13 C -0.0097(4) 0.2569(5) 0.3237(3) 0.0417(16) Uani 1 8 d .
C15 C 0.2514(4) -0.1279(4) 0.3270(4) 0.058(2) Uani 1 8 d .
C16 C 0.0990(3) 0.1592(4) 0.6418(3) 0.0342(14) Uani 1 8 d .
C17 C -0.0104(3) 0.3909(4) 0.3684(3) 0.0331(13) Uani 1 8 d .
C18 C -0.1434(3) 0.2992(5) 0.4087(3) 0.0453(18) Uani 1 8 d .
C19 C 0.2436(3) 0.1595(4) 0.3972(3) 0.0317(13) Uani 1 8 d .
C20 C 0.1780(3) 0.3322(4) 0.5749(3) 0.0336(14) Uani 1 8 d .
C21 C 0.3263(3) 0.0641(5) 0.3899(3) 0.0384(15) Uani 1 8 d .
C22 C 0.1793(3) 0.2524(5) 0.6081(3) 0.0385(15) Uani 1 8 d .
C23 C 0.0222(3) 0.0722(4) 0.3879(3) 0.0384(15) Uani 1 8 d .
C24 C 0.1009(3) 0.3984(4) 0.6350(3) 0.0291(12) Uani 1 8 d .
C25 C 0.1164(3) 0.4432(4) 0.5375(3) 0.0360(14) Uani 1 8 d .
C26 C 0.3850(3) -0.0130(5) 0.2673(3) 0.0477(19) Uani 1 8 d .
C27 C 0.2241(4) 0.0123(5) 0.4101(3) 0.0433(17) Uani 1 8 d .
C28 C -0.1060(3) 0.3176(5) 0.3576(3) 0.0414(16) Uani 1 8 d .
C29 C 0.3522(4) -0.0131(5) 0.3654(3) 0.0484(19) Uani 1 8 d .
C30 C -0.1579(3) 0.2157(5) 0.4916(3) 0.0445(17) Uani 1 8 d .
C31 C -0.1393(3) 0.1474(5) 0.4007(3) 0.0474(18) Uani 1 8 d .
C32 C 0.3099(4) -0.1130(4) 0.2975(4) 0.054(2) Uani 1 8 d .
C33 C -0.0292(4) 0.1683(5) 0.3250(3) 0.0412(16) Uani 1 8 d .
C34 C -0.0866(4) 0.0887(5) 0.3963(3) 0.0475(18) Uani 1 8 d .
C35 C 0.1790(4) -0.0308(5) 0.3736(3) 0.0495(19) Uani 1 8 d .
C40 C 0.1557(4) -0.0873(5) 0.2821(3) 0.050(2) Uani 1 8 d .
H6A H 0.03243 0.38065 0.69323 0.0341 Uiso 1 8 calc R
H6B H 0.00735 0.40392 0.63185 0.0341 Uiso 1 8 calc R
H9A H 0.0425 0.19969 0.70607 0.0373 Uiso 1 8 calc R
H9B H 0.0982 0.26154 0.69495 0.0373 Uiso 1 8 calc R
H10A H -0.04673 0.27035 0.6914 0.0425 Uiso 1 8 calc R
H10B H -0.04533 0.20244 0.642 0.0425 Uiso 1 8 calc R
H10C H -0.06336 0.29674 0.62813 0.0425 Uiso 1 8 calc R
H11A H 0.11876 0.09198 0.54268 0.0494 Uiso 1 8 calc R
H11B H 0.18127 0.09274 0.57712 0.0494 Uiso 1 8 calc R
H11C H 0.17347 0.15041 0.52252 0.0494 Uiso 1 8 calc R
H13A H -0.0186 0.28042 0.28598 0.0500 Uiso 1 8 calc R
H13B H 0.03475 0.2597 0.3296 0.0500 Uiso 1 8 calc R
H15A H 0.25931 -0.13414 0.36789 0.0691 Uiso 1 8 calc R
H15B H 0.23375 -0.18082 0.31324 0.0691 Uiso 1 8 calc R
H16A H 0.1296 0.13086 0.66561 0.0411 Uiso 1 8 calc R
H16B H 0.06888 0.11715 0.62955 0.0411 Uiso 1 8 calc R
H17A H -0.02751 0.42501 0.39877 0.0397 Uiso 1 8 calc R
H17B H -0.01687 0.41882 0.33208 0.0397 Uiso 1 8 calc R
H17C H 0.03324 0.38343 0.37471 0.0397 Uiso 1 8 calc R
H18A H -0.13901 0.34559 0.43587 0.0544 Uiso 1 8 calc R
H18B H -0.18664 0.29612 0.39751 0.0544 Uiso 1 8 calc R
H19A H 0.26671 0.2001 0.37505 0.0381 Uiso 1 8 calc R
H19B H 0.25267 0.16674 0.43734 0.0381 Uiso 1 8 calc R
H19C H 0.20004 0.16798 0.39078 0.0381 Uiso 1 8 calc R
H20A H 0.20813 0.37144 0.59086 0.0404 Uiso 1 8 calc R
H20B H 0.18952 0.32066 0.53532 0.0404 Uiso 1 8 calc R
H21A H 0.33356 0.06385 0.43113 0.0460 Uiso 1 8 calc R
H21B H 0.34811 0.11258 0.3739 0.0460 Uiso 1 8 calc R
H22A H 0.21869 0.2242 0.60189 0.0462 Uiso 1 8 calc R
H22B H 0.17588 0.26535 0.64884 0.0462 Uiso 1 8 calc R
H23A H 0.01587 0.02537 0.3621 0.0461 Uiso 1 8 calc R
H23B H 0.02386 0.05165 0.42683 0.0461 Uiso 1 8 calc R
H23C H 0.06049 0.10012 0.37863 0.0461 Uiso 1 8 calc R
H24A H 0.10313 0.45981 0.63725 0.0349 Uiso 1 8 calc R
H24B H 0.13099 0.37519 0.66174 0.0349 Uiso 1 8 calc R
H25A H 0.12514 0.42422 0.49908 0.0431 Uiso 1 8 calc R
H25B H 0.14731 0.48337 0.54937 0.0431 Uiso 1 8 calc R
H25C H 0.0763 0.46973 0.53843 0.0431 Uiso 1 8 calc R
H26A H 0.41771 -0.05223 0.27625 0.0573 Uiso 1 8 calc R
H26B H 0.39985 0.04412 0.27194 0.0573 Uiso 1 8 calc R
H26C H 0.37178 -0.0214 0.22827 0.0573 Uiso 1 8 calc R
H27A H 0.20241 0.03999 0.44151 0.0519 Uiso 1 8 calc R
H27B H 0.25171 -0.02976 0.4267 0.0519 Uiso 1 8 calc R
H28A H -0.11806 0.27935 0.32683 0.0496 Uiso 1 8 calc R
H28B H -0.11448 0.37514 0.34495 0.0496 Uiso 1 8 calc R
H29A H 0.33935 -0.06122 0.38854 0.0581 Uiso 1 8 calc R
H29B H 0.39707 -0.0099 0.36693 0.0581 Uiso 1 8 calc R
H30A H -0.20181 0.21469 0.48517 0.0534 Uiso 1 8 calc R
H30B H -0.14733 0.26448 0.51445 0.0534 Uiso 1 8 calc R
H30C H -0.14558 0.16499 0.51151 0.0534 Uiso 1 8 calc R
H31A H -0.15028 0.16701 0.36245 0.0569 Uiso 1 8 calc R
H31B H -0.17464 0.11717 0.41635 0.0569 Uiso 1 8 calc R
H32A H 0.34037 -0.15331 0.31151 0.0645 Uiso 1 8 calc R
H32B H 0.30429 -0.12306 0.25661 0.0645 Uiso 1 8 calc R
H33A H -0.07078 0.16407 0.30932 0.0494 Uiso 1 8 calc R
H33B H -0.00193 0.13532 0.30039 0.0494 Uiso 1 8 calc R
H34A H -0.08169 0.05906 0.43267 0.0570 Uiso 1 8 calc R
H34B H -0.09537 0.04669 0.36688 0.0570 Uiso 1 8 calc R
H35A H 0.14491 0.00765 0.36564 0.0594 Uiso 1 8 calc R
H35B H 0.16243 -0.07942 0.3941 0.0594 Uiso 1 8 calc R
H40A H 0.12149 -0.04858 0.28585 0.0603 Uiso 1 8 calc R
H40B H 0.14271 -0.14318 0.29348 0.0603 Uiso 1 8 calc R
H40C H 0.16931 -0.08843 0.24276 0.0603 Uiso 1 8 calc R

loop_
_atom_site_aniso_label
_atom_site_aniso_U_11
_atom_site_aniso_U_22
_atom_site_aniso_U_33
_atom_site_aniso_U_12
_atom_site_aniso_U_13
_atom_site_aniso_U_23
Br1 0.0233(3) 0.0377(3) 0.0222(3) 0.0016(2) 0.0015(2) -0.0028(2)
Br2 0.0268(3) 0.0323(3) 0.0229(3) 0.0068(2) -0.0038(2) -0.0014(2)
Br3 0.0410(3) 0.0330(3) 0.0226(3) 0.0066(3) -0.0033(2) -0.0025(2)
Br4 0.0448(4) 0.0305(3) 0.0256(3) -0.0075(3) -0.0062(3) 0.0042(2)
Br5 0.0341(3) 0.0547(4) 0.0238(3) 0.0172(3) -0.0028(2) 0.0026(3)
Br6 0.0478(4) 0.0309(3) 0.0366(4) -0.0109(3) 0.0177(3) -0.0048(3)
Fe1 0.0253(4) 0.0197(4) 0.0197(4) 0.0016(3) -0.0004(3) 0.0018(3)
Fe45 0.0221(4) 0.0287(4) 0.0184(4) -0.0024(3) -0.0010(3) 0.0007(3)
Fe46 0.0207(4) 0.0249(4) 0.0177(4) 0.0021(3) -0.0012(3) 0.0004(3)
N8 0.040(3) 0.036(3) 0.033(3) 0.015(2) -0.010(2) -0.008(2)
N12 0.028(2) 0.033(3) 0.022(2) -0.005(2) -0.0027(19) 0.004(2)
N14 0.031(3) 0.032(3) 0.029(3) -0.001(2) -0.007(2) -0.002(2)
N41 0.021(2) 0.049(3) 0.030(3) -0.008(2) -0.001(2) -0.002(2)
N47 0.029(2) 0.026(2) 0.022(2) 0.001(2) -0.0013(19) -0.0011(19)
N48 0.050(3) 0.034(3) 0.026(3) -0.013(3) -0.008(2) 0.007(2)
N49 0.030(3) 0.035(3) 0.025(2) 0.011(2) -0.002(2) 0.003(2)
N50 0.025(2) 0.030(2) 0.019(2) 0.0001(19) -0.0009(19) -0.0023(19)
N51 0.025(2) 0.034(3) 0.024(2) -0.003(2) -0.003(2) 0.000(2)
C6 0.031(3) 0.033(3) 0.021(3) 0.001(2) 0.004(2) -0.005(2)
C9 0.036(3) 0.038(3) 0.018(3) 0.002(3) -0.000(2) 0.006(2)
C10 0.027(3) 0.052(4) 0.028(3) -0.002(3) 0.005(3) 0.002(3)
C11 0.046(4) 0.041(4) 0.037(4) 0.023(3) 0.005(3) 0.005(3)
C13 0.052(4) 0.051(4) 0.022(3) -0.004(3) 0.009(3) 0.000(3)
C15 0.092(7) 0.024(3) 0.057(5) -0.010(4) -0.029(5) 0.006(3)
C16 0.041(3) 0.036(3) 0.025(3) 0.008(3) -0.007(3) 0.010(3)
C17 0.037(3) 0.034(3) 0.029(3) -0.006(3) -0.004(3) 0.009(3)
C18 0.026(3) 0.064(5) 0.045(4) 0.009(3) -0.003(3) 0.000(4)
C19 0.040(3) 0.031(3) 0.024(3) 0.007(3) 0.004(3) -0.005(2)
C20 0.021(3) 0.051(4) 0.028(3) -0.005(3) 0.001(2) -0.005(3)
C21 0.035(3) 0.048(4) 0.032(3) 0.008(3) -0.012(3) -0.012(3)
C22 0.019(3) 0.054(4) 0.042(4) 0.007(3) -0.008(3) 0.000(3)
C23 0.045(4) 0.033(3) 0.037(4) 0.006(3) -0.002(3) -0.004(3)
C24 0.029(3) 0.031(3) 0.027(3) -0.003(2) -0.002(2) -0.007(2)
C25 0.044(4) 0.034(3) 0.029(3) -0.010(3) 0.001(3) 0.000(3)
C26 0.042(4) 0.062(5) 0.040(4) 0.024(4) -0.004(3) -0.015(3)
C27 0.059(5) 0.044(4) 0.027(3) -0.015(3) 0.005(3) 0.002(3)
C28 0.039(4) 0.045(4) 0.040(4) 0.001(3) -0.011(3) 0.006(3)
C29 0.048(4) 0.064(5) 0.033(4) 0.025(4) -0.017(3) -0.011(3)
C30 0.026(3) 0.070(5) 0.038(4) -0.015(3) 0.009(3) 0.000(4)
C31 0.035(4) 0.063(5) 0.045(4) -0.019(3) -0.001(3) -0.009(4)
C32 0.089(6) 0.025(3) 0.048(4) 0.017(4) -0.004(4) 0.005(3)
C33 0.055(4) 0.041(4) 0.027(3) 0.000(3) -0.000(3) 0.000(3)
C34 0.051(4) 0.042(4) 0.049(4) -0.022(3) 0.001(3) -0.008(3)
C35 0.059(5) 0.059(5) 0.031(4) -0.024(4) 0.007(3) 0.007(3)
C40 0.056(5) 0.049(4) 0.046(4) -0.030(4) -0.012(4) 0.007(3)

loop_
_atom_type_symbol
_atom_type_description
_atom_type_scat_dispersion_real
_atom_type_scat_dispersion_imag
_atom_type_scat_source
C C 0.0033 0.0016
;
International Tables for Crystallography
(Vol. C, Tables 4.2.6.8 and 6.1.1.4)
;
H H 0.0000 0.0000
;
International Tables for Crystallography
(Vol. C, Table 6.1.1.4)
;
N N 0.0061 0.0033
;
International Tables for Crystallography
(Vol. C, Tables 4.2.6.8 and 6.1.1.4)
;
Fe Fe 0.3463 0.8444
;
International Tables for Crystallography
(Vol. C, Tables 4.2.6.8 and 6.1.1.4)
;
Br Br -0.2901 2.4595
;
International Tables for Crystallography
(Vol. C, Tables 4.2.6.8 and 6.1.1.4)
;

loop_
_geom_angle_atom_site_label_1
_geom_angle_atom_site_label_2
_geom_angle_atom_site_label_3
_geom_angle
_geom_angle_publ_flag
Fe45 Br1 Fe46 73.44(3) yes
Fe45 Br2 Fe46 73.25(3) yes
Fe45 Br4 Fe46 73.62(3) yes
Br3 Fe1 Br5 97.86(3) yes
Br3 Fe1 Br6 94.05(3) yes
Br3 Fe1 N8 92.39(14) yes
Br3 Fe1 N47 167.19(12) yes
Br3 Fe1 N48 94.26(14) yes
Br5 Fe1 Br6 94.48(3) yes
Br5 Fe1 N8 166.87(14) yes
Br5 Fe1 N47 92.02(12) yes
Br5 Fe1 N48 93.29(15) yes
Br6 Fe1 N8 92.95(14) yes
Br6 Fe1 N47 93.28(12) yes
Br6 Fe1 N48 167.75(15) yes
N8 Fe1 N47 76.74(18) yes
N8 Fe1 N48 77.7(2) yes
N47 Fe1 N48 76.98(18) yes
Br1 Fe45 Br2 86.60(3) yes
Br1 Fe45 Br4 88.15(3) yes
Br1 Fe45 N12 94.65(13) yes
Br1 Fe45 N14 98.64(14) yes
Br1 Fe45 N41 175.54(14) yes
Br2 Fe45 Br4 88.97(3) yes
Br2 Fe45 N12 95.13(13) yes
Br2 Fe45 N14 173.74(14) yes
Br2 Fe45 N41 93.59(15) yes
Br4 Fe45 N12 175.17(14) yes
Br4 Fe45 N14 94.61(14) yes
Br4 Fe45 N41 96.32(14) yes
N12 Fe45 N14 81.09(19) yes
N12 Fe45 N41 80.89(19) yes
N14 Fe45 N41 80.9(2) yes
Br1 Fe46 Br2 87.72(3) yes
Br1 Fe46 Br4 87.84(3) yes
Br1 Fe46 N49 97.91(13) yes
Br1 Fe46 N50 177.65(13) yes
Br1 Fe46 N51 95.58(13) yes
Br2 Fe46 Br4 88.26(3) yes
Br2 Fe46 N49 174.05(13) yes
Br2 Fe46 N50 92.80(13) yes
Br2 Fe46 N51 96.72(13) yes
Br4 Fe46 N49 93.85(14) yes
Br4 Fe46 N50 94.47(13) yes
Br4 Fe46 N51 174.05(13) yes
N49 Fe46 N50 81.50(18) yes
N49 Fe46 N51 80.87(19) yes
N50 Fe46 N51 82.08(18) yes
Fe1 N8 C26 111.3(4) yes
Fe1 N8 C29 111.3(4) yes
Fe1 N8 C32 103.2(5) yes
C26 N8 C29 110.1(6) yes
C26 N8 C32 109.1(6) yes
C29 N8 C32 111.6(6) yes
Fe45 N12 C13 102.0(4) yes
Fe45 N12 C17 114.2(4) yes
Fe45 N12 C28 109.3(4) yes
C13 N12 C17 107.4(5) yes
C13 N12 C28 112.7(5) yes
C17 N12 C28 111.0(5) yes
Fe45 N14 C23 113.6(4) yes
Fe45 N14 C33 108.8(4) yes
Fe45 N14 C34 102.6(4) yes
C23 N14 C33 110.3(5) yes
C23 N14 C34 108.8(5) yes
C33 N14 C34 112.6(5) yes
Fe45 N41 C18 101.9(4) yes
Fe45 N41 C30 113.7(4) yes
Fe45 N41 C31 108.9(4) yes
C18 N41 C30 108.4(5) yes
C18 N41 C31 111.4(5) yes
C30 N41 C31 112.1(6) yes
Fe1 N47 C19 112.5(4) yes
Fe1 N47 C21 103.4(4) yes
Fe1 N47 C27 110.2(4) yes
C19 N47 C21 107.9(5) yes
C19 N47 C27 110.7(5) yes
C21 N47 C27 111.9(5) yes
Fe1 N48 C15 110.5(5) yes
Fe1 N48 C35 104.5(4) yes
Fe1 N48 C40 110.8(4) yes
C15 N48 C35 111.9(6) yes
C15 N48 C40 111.1(6) yes
C35 N48 C40 107.7(6) yes
Fe46 N49 C11 113.9(4) yes
Fe46 N49 C16 102.8(4) yes
Fe46 N49 C22 109.0(4) yes
C11 N49 C16 109.2(5) yes
C11 N49 C22 110.4(5) yes
C16 N49 C22 111.3(5) yes
Fe46 N50 C6 102.5(3) yes
Fe46 N50 C9 108.5(3) yes
Fe46 N50 C10 115.1(4) yes
C6 N50 C9 111.1(4) yes
C6 N50 C10 109.3(5) yes
C9 N50 C10 110.2(5) yes
Fe46 N51 C20 103.5(4) yes
Fe46 N51 C24 108.4(3) yes
Fe46 N51 C25 114.8(4) yes
C20 N51 C24 110.7(5) yes
C20 N51 C25 108.9(5) yes
C24 N51 C25 110.4(5) yes
N50 C6 C24 112.6(5) yes
N50 C9 C16 112.3(5) yes
N12 C13 C33 112.8(6) yes
N48 C15 C32 113.6(6) yes
N49 C16 C9 111.0(5) yes
N41 C18 C28 113.1(6) yes
N51 C20 C22 111.5(5) yes
N47 C21 C29 114.1(6) yes
N49 C22 C20 112.0(5) yes
N51 C24 C6 112.3(5) yes
N47 C27 C35 113.2(6) yes
N12 C28 C18 113.0(6) yes
N8 C29 C21 113.0(6) yes
N41 C31 C34 112.7(6) yes
N8 C32 C15 112.7(6) yes
N14 C33 C13 113.2(6) yes
N14 C34 C31 112.6(6) yes
N48 C35 C27 112.6(6) yes
N50 C6 H6A 109.063 no
N50 C6 H6B 109.067 no
C24 C6 H6A 109.068 no
C24 C6 H6B 109.066 no
H6A C6 H6B 107.816 no
N50 C9 H9A 109.136 no
N50 C9 H9B 109.146 no
C16 C9 H9A 109.132 no
C16 C9 H9B 109.142 no
H9A C9 H9B 107.871 no
N50 C10 H10A 109.473 no
N50 C10 H10B 109.473 no
N50 C10 H10C 109.468 no
H10A C10 H10B 109.476 no
H10A C10 H10C 109.466 no
H10B C10 H10C 109.470 no
N49 C11 H11A 109.476 no
N49 C11 H11B 109.463 no
N49 C11 H11C 109.471 no
H11A C11 H11B 109.473 no
H11A C11 H11C 109.475 no
H11B C11 H11C 109.470 no
N12 C13 H13A 109.017 no
N12 C13 H13B 109.017 no
C33 C13 H13A 109.024 no
C33 C13 H13B 109.034 no
H13A C13 H13B 107.807 no
N48 C15 H15A 108.863 no
N48 C15 H15B 108.843 no
C32 C15 H15A 108.845 no
C32 C15 H15B 108.837 no
H15A C15 H15B 107.701 no
N49 C16 H16A 109.436 no
N49 C16 H16B 109.438 no
C9 C16 H16A 109.438 no
C9 C16 H16B 109.452 no
H16A C16 H16B 108.043 no
N12 C17 H17A 109.466 no
N12 C17 H17B 109.471 no
N12 C17 H17C 109.477 no
H17A C17 H17B 109.469 no
H17A C17 H17C 109.465 no
H17B C17 H17C 109.480 no
N41 C18 H18A 108.958 no
N41 C18 H18B 108.970 no
C28 C18 H18A 108.971 no
C28 C18 H18B 108.964 no
H18A C18 H18B 107.763 no
N47 C19 H19A 109.458 no
N47 C19 H19B 109.477 no
N47 C19 H19C 109.480 no
H19A C19 H19B 109.464 no
H19A C19 H19C 109.470 no
H19B C19 H19C 109.479 no
N51 C20 H20A 109.334 no
N51 C20 H20B 109.332 no
C22 C20 H20A 109.342 no
C22 C20 H20B 109.335 no
H20A C20 H20B 107.974 no
N47 C21 H21A 108.733 no
N47 C21 H21B 108.732 no
C29 C21 H21A 108.741 no
C29 C21 H21B 108.741 no
H21A C21 H21B 107.632 no
N49 C22 H22A 109.211 no
N49 C22 H22B 109.220 no
C20 C22 H22A 109.222 no
C20 C22 H22B 109.222 no
H22A C22 H22B 107.916 no
N14 C23 H23A 109.460 no
N14 C23 H23B 109.473 no
N14 C23 H23C 109.470 no
H23A C23 H23B 109.470 no
H23A C23 H23C 109.478 no
H23B C23 H23C 109.476 no
N51 C24 H24A 109.141 no
N51 C24 H24B 109.138 no
C6 C24 H24A 109.148 no
C6 C24 H24B 109.145 no
H24A C24 H24B 107.869 no
N51 C25 H25A 109.469 no
N51 C25 H25B 109.470 no
N51 C25 H25C 109.474 no
H25A C25 H25B 109.478 no
H25A C25 H25C 109.472 no
H25B C25 H25C 109.464 no
N8 C26 H26A 109.468 no
N8 C26 H26B 109.462 no
N8 C26 H26C 109.469 no
H26A C26 H26B 109.480 no
H26A C26 H26C 109.477 no
H26B C26 H26C 109.471 no
N47 C27 H27A 108.943 no
N47 C27 H27B 108.927 no
C35 C27 H27A 108.948 no
C35 C27 H27B 108.935 no
H27A C27 H27B 107.750 no
N12 C28 H28A 108.970 no
N12 C28 H28B 108.972 no
C18 C28 H28A 108.998 no
C18 C28 H28B 108.991 no
H28A C28 H28B 107.774 no
N8 C29 H29A 108.976 no
N8 C29 H29B 108.982 no
C21 C29 H29A 108.993 no
C21 C29 H29B 108.981 no
H29A C29 H29B 107.765 no
N41 C30 H30A 109.479 no
N41 C30 H30B 109.479 no
N41 C30 H30C 109.482 no
H30A C30 H30B 109.459 no
H30A C30 H30C 109.461 no
H30B C30 H30C 109.468 no
N41 C31 H31A 109.053 no
N41 C31 H31B 109.040 no
C34 C31 H31A 109.065 no
C34 C31 H31B 109.056 no
H31A C31 H31B 107.811 no
N8 C32 H32A 109.061 no
N8 C32 H32B 109.053 no
C15 C32 H32A 109.054 no
C15 C32 H32B 109.058 no
H32A C32 H32B 107.817 no
N14 C33 H33A 108.941 no
N14 C33 H33B 108.945 no
C13 C33 H33A 108.948 no
C13 C33 H33B 108.949 no
H33A C33 H33B 107.748 no
N14 C34 H34A 109.090 no
N14 C34 H34B 109.079 no
C31 C34 H34A 109.084 no
C31 C34 H34B 109.069 no
H34A C34 H34B 107.831 no
N48 C35 H35A 109.074 no
N48 C35 H35B 109.073 no
C27 C35 H35A 109.071 no
C27 C35 H35B 109.071 no
H35A C35 H35B 107.831 no
N48 C40 H40A 109.469 no
N48 C40 H40B 109.474 no
N48 C40 H40C 109.458 no
H40A C40 H40B 109.476 no
H40A C40 H40C 109.477 no
H40B C40 H40C 109.473 no

loop_
_geom_bond_atom_site_label_1
_geom_bond_atom_site_label_2
_geom_bond_distance
_geom_bond_publ_flag
Br1 Fe45 2.6637(11) yes
Br1 Fe46 2.6270(9) yes
Br2 Fe45 2.6605(10) yes
Br2 Fe46 2.6425(11) yes
Br3 Fe1 2.6598(10) yes
Br4 Fe45 2.6139(10) yes
Br4 Fe46 2.6654(11) yes
Br5 Fe1 2.6057(11) yes
Br6 Fe1 2.5839(11) yes
Fe1 N8 2.303(6) yes
Fe1 N47 2.334(5) yes
Fe1 N48 2.266(6) yes
Fe45 N12 2.205(5) yes
Fe45 N14 2.214(5) yes
Fe45 N41 2.223(5) yes
Fe46 N49 2.210(5) yes
Fe46 N50 2.199(5) yes
Fe46 N51 2.203(5) yes
N8 C26 1.481(9) yes
N8 C29 1.485(9) yes
N8 C32 1.484(9) yes
N12 C13 1.499(9) yes
N12 C17 1.477(8) yes
N12 C28 1.466(8) yes
N14 C23 1.482(9) yes
N14 C33 1.475(9) yes
N14 C34 1.492(9) yes
N41 C18 1.483(10) yes
N41 C30 1.475(9) yes
N41 C31 1.480(10) yes
N47 C19 1.472(8) yes
N47 C21 1.480(8) yes
N47 C27 1.474(9) yes
N48 C15 1.497(10) yes
N48 C35 1.505(9) yes
N48 C40 1.472(10) yes
N49 C11 1.490(9) yes
N49 C16 1.481(8) yes
N49 C22 1.488(8) yes
N50 C6 1.488(8) yes
N50 C9 1.503(8) yes
N50 C10 1.479(8) yes
N51 C20 1.487(8) yes
N51 C24 1.500(8) yes
N51 C25 1.476(8) yes
C6 C24 1.515(8) yes
C9 C16 1.524(9) yes
C13 C33 1.488(10) yes
C15 C32 1.485(13) yes
C18 C28 1.493(10) yes
C20 C22 1.504(10) yes
C21 C29 1.484(11) yes
C27 C35 1.488(11) yes
C31 C34 1.498(11) yes
C6 H6A 0.990 no
C6 H6B 0.990 no
C9 H9A 0.990 no
C9 H9B 0.990 no
C10 H10A 0.980 no
C10 H10B 0.980 no
C10 H10C 0.980 no
C11 H11A 0.980 no
C11 H11B 0.980 no
C11 H11C 0.980 no
C13 H13A 0.990 no
C13 H13B 0.990 no
C15 H15A 0.990 no
C15 H15B 0.990 no
C16 H16A 0.990 no
C16 H16B 0.990 no
C17 H17A 0.980 no
C17 H17B 0.980 no
C17 H17C 0.980 no
C18 H18A 0.990 no
C18 H18B 0.990 no
C19 H19A 0.980 no
C19 H19B 0.980 no
C19 H19C 0.980 no
C20 H20A 0.990 no
C20 H20B 0.990 no
C21 H21A 0.990 no
C21 H21B 0.990 no
C22 H22A 0.990 no
C22 H22B 0.990 no
C23 H23A 0.980 no
C23 H23B 0.980 no
C23 H23C 0.980 no
C24 H24A 0.990 no
C24 H24B 0.990 no
C25 H25A 0.980 no
C25 H25B 0.980 no
C25 H25C 0.980 no
C26 H26A 0.980 no
C26 H26B 0.980 no
C26 H26C 0.980 no
C27 H27A 0.990 no
C27 H27B 0.990 no
C28 H28A 0.990 no
C28 H28B 0.990 no
C29 H29A 0.990 no
C29 H29B 0.990 no
C30 H30A 0.980 no
C30 H30B 0.980 no
C30 H30C 0.980 no
C31 H31A 0.990 no
C31 H31B 0.990 no
C32 H32A 0.990 no
C32 H32B 0.990 no
C33 H33A 0.990 no
C33 H33B 0.990 no
C34 H34A 0.990 no
C34 H34B 0.990 no
C35 H35A 0.990 no
C35 H35B 0.990 no
C40 H40A 0.980 no
C40 H40B 0.980 no
C40 H40C 0.980 no

loop_
_geom_contact_atom_site_label_1
_geom_contact_atom_site_label_2
_geom_contact_distance
_geom_contact_publ_flag
_geom_contact_site_symmetry_2
Br1 C11 3.576(7) no .
Br2 C17 3.549(6) no .
Br3 C40 3.529(8) no .
Br4 C10 3.517(7) no .
Br4 C30 3.561(7) no .
Br5 C19 3.491(6) no .
Br5 C35 3.593(8) no .
Br6 C26 3.450(8) no .
N8 C27 3.502(9) no .
N12 C31 3.473(9) no .
N14 C28 3.482(9) no .
N41 C33 3.504(9) no .
N47 C15 3.491(9) no .
N48 C29 3.489(10) no .
N49 C24 3.476(8) no .
N50 C22 3.471(8) no .
N51 C9 3.496(8) no .
C6 C25 3.429(9) no .
C9 C22 2.979(9) no .
C9 C24 3.023(9) no .
C10 C16 3.430(9) no .
C11 C20 3.380(10) no .
C13 C23 3.408(10) no .
C15 C27 3.051(11) no .
C15 C29 3.027(12) no .
C17 C18 3.415(10) no .
C19 C35 3.417(10) no .
C21 C26 3.411(10) no .
C22 C24 2.981(9) no .
C27 C29 3.042(11) no .
C28 C31 3.009(11) no .
C28 C33 3.035(10) no .
C30 C34 3.424(11) no .
C31 C33 3.034(11) no .
C32 C40 3.441(13) no .
Br1 H11A 3.5546 no .
Br1 H11C 3.0551 no .
Br1 H13B 3.0703 no .
Br1 H17C 2.9503 no .
Br1 H20B 3.1335 no .
Br1 H23C 3.1104 no .
Br1 H25A 3.0082 no .
Br2 H6B 2.9860 no .
Br2 H10C 2.9468 no .
Br2 H17A 2.9394 no .
Br2 H18A 2.9865 no .
Br2 H25C 3.0336 no .
Br2 H30B 2.9456 no .
Br3 H26C 2.9623 no .
Br3 H32B 2.9699 no .
Br3 H40C 2.7495 no .
Br4 H10B 2.9111 no .
Br4 H11A 3.0049 no .
Br4 H16B 2.9575 no .
Br4 H23B 2.9446 no .
Br4 H30C 2.9882 no .
Br4 H34A 3.0477 no .
Br5 H19A 3.5675 no .
Br5 H19C 2.9079 no .
Br5 H35A 2.9536 no .
Br5 H40A 3.0886 no .
Br6 H19A 3.0040 no .
Br6 H21B 3.0125 no .
Br6 H26B 2.8493 no .
Br6 H26C 3.5330 no .
Fe1 H19A 3.2208 no .
Fe1 H19C 3.3429 no .
Fe1 H21B 3.1779 no .
Fe1 H26B 3.2837 no .
Fe1 H26C 3.1903 no .
Fe1 H32B 3.1482 no .
Fe1 H35A 3.1579 no .
Fe1 H40A 3.3106 no .
Fe1 H40C 3.0751 no .
Fe45 H13B 3.0653 no .
Fe45 H17A 3.2503 no .
Fe45 H17C 3.1918 no .
Fe45 H18A 3.0705 no .
Fe45 H23B 3.1634 no .
Fe45 H23C 3.2766 no .
Fe45 H28A 3.5260 no .
Fe45 H30B 3.1783 no .
Fe45 H30C 3.2683 no .
Fe45 H31A 3.5301 no .
Fe45 H33A 3.5412 no .
Fe45 H34A 3.0855 no .
Fe46 H6B 3.0710 no .
Fe46 H9B 3.5150 no .
Fe46 H10B 3.2602 no .
Fe46 H10C 3.2142 no .
Fe46 H11A 3.1682 no .
Fe46 H11C 3.2904 no .
Fe46 H16B 3.0635 no .
Fe46 H20B 3.0885 no .
Fe46 H22B 3.5027 no .
Fe46 H24B 3.5261 no .
Fe46 H25A 3.1868 no .
Fe46 H25C 3.2774 no .
N8 H15A 2.7832 no .
N8 H15B 3.3032 no .
N8 H21A 3.3067 no .
N8 H21B 2.7831 no .
N8 H27B 3.3766 no .
N12 H18A 2.7667 no .
N12 H18B 3.2993 no .
N12 H31A 3.3230 no .
N12 H33A 2.7865 no .
N12 H33B 3.3227 no .
N14 H13A 3.3053 no .
N14 H13B 2.7764 no .
N14 H28A 3.3460 no .
N14 H31A 2.7762 no .
N14 H31B 3.3239 no .
N41 H28A 2.7800 no .
N41 H28B 3.3161 no .
N41 H33A 3.3809 no .
N41 H34A 2.7704 no .
N41 H34B 3.3145 no .
N47 H15A 3.3669 no .
N47 H29A 2.7982 no .
N47 H29B 3.3143 no .
N47 H35A 2.7840 no .
N47 H35B 3.3038 no .
N48 H27A 3.3250 no .
N48 H27B 2.7951 no .
N48 H29A 3.3745 no .
N48 H32A 3.3258 no .
N48 H32B 2.8084 no .
N49 H9A 3.3169 no .
N49 H9B 2.7553 no .
N49 H20A 3.3213 no .
N49 H20B 2.7568 no .
N49 H24B 3.3335 no .
N50 H16A 3.3534 no .
N50 H16B 2.7951 no .
N50 H22B 3.2944 no .
N50 H24A 3.3334 no .
N50 H24B 2.7947 no .
N51 H6A 3.3401 no .
N51 H6B 2.7966 no .
N51 H9B 3.3440 no .
N51 H22A 3.3144 no .
N51 H22B 2.7467 no .
C6 H9A 3.0240 no .
C6 H9B 2.4159 no .
C6 H10A 2.6284 no .
C6 H10B 3.2701 no .
C6 H10C 2.5883 no .
C6 H22B 3.4766 no .
C6 H25C 3.2484 no .
C9 H6A 2.6251 no .
C9 H6B 3.3137 no .
C9 H10A 2.6321 no .
C9 H10B 2.6369 no .
C9 H10C 3.2940 no .
C9 H22B 2.5570 no .
C9 H24B 2.7935 no .
C10 H6A 2.6570 no .
C10 H6B 2.5448 no .
C10 H9A 2.3978 no .
C10 H9B 3.1626 no .
C10 H16B 3.3308 no .
C11 H16A 2.6615 no .
C11 H16B 2.5529 no .
C11 H20B 3.2542 no .
C11 H22A 2.4041 no .
C11 H22B 3.1817 no .
C13 H17A 3.2573 no .
C13 H17B 2.6136 no .
C13 H17C 2.5468 no .
C13 H23C 3.2293 no .
C13 H28A 2.4148 no .
C13 H28B 3.0310 no .
C13 H31A 3.5376 no .
C15 H27B 2.8400 no .
C15 H29A 2.6513 no .
C15 H35A 3.3279 no .
C15 H35B 2.6400 no .
C15 H40A 3.2792 no .
C15 H40B 2.5330 no .
C15 H40C 2.7657 no .
C16 H10B 3.2536 no .
C16 H11A 2.6209 no .
C16 H11B 2.6021 no .
C16 H11C 3.2705 no .
C16 H22A 2.9892 no .
C16 H22B 2.4094 no .
C16 H24B 3.5726 no .
C17 H13A 2.6449 no .
C17 H13B 2.5054 no .
C17 H18A 3.3336 no .
C17 H28A 3.1314 no .
C17 H28B 2.3723 no .
C18 H17A 3.2638 no .
C18 H30A 2.6050 no .
C18 H30B 2.5693 no .
C18 H30C 3.2543 no .
C18 H31A 2.3943 no .
C18 H31B 3.0101 no .
C18 H33A 3.5792 no .
C19 H21A 2.6337 no .
C19 H21B 2.4846 no .
C19 H27A 2.3685 no .
C19 H27B 3.1247 no .
C19 H35A 3.3507 no .
C20 H9B 3.5301 no .
C20 H11C 3.1754 no .
C20 H24A 3.0168 no .
C20 H24B 2.4036 no .
C20 H25A 2.6024 no .
C20 H25B 2.5928 no .
C20 H25C 3.2631 no .
C21 H15A 3.5489 no .
C21 H19A 2.5731 no .
C21 H19B 2.5717 no .
C21 H19C 3.2435 no .
C21 H26B 3.2459 no .
C21 H27A 3.0156 no .
C21 H27B 2.3948 no .
C22 H9B 2.7284 no .
C22 H11A 3.2902 no .
C22 H11B 2.6689 no .
C22 H11C 2.6106 no .
C22 H16A 2.6208 no .
C22 H16B 3.3007 no .
C22 H24B 2.5760 no .
C23 H13B 3.3252 no .
C23 H33A 3.1367 no .
C23 H33B 2.3687 no .
C23 H34A 2.5307 no .
C23 H34B 2.6687 no .
C24 H9B 2.6178 no .
C24 H20A 2.6194 no .
C24 H20B 3.3088 no .
C24 H22B 2.7209 no .
C24 H25A 3.2908 no .
C24 H25B 2.6510 no .
C24 H25C 2.6159 no .
C25 H6B 3.3399 no .
C25 H20A 2.6478 no .
C25 H20B 2.5445 no .
C25 H24A 2.3955 no .
C25 H24B 3.1556 no .
C26 H21B 3.3324 no .
C26 H29A 3.1398 no .
C26 H29B 2.3750 no .
C26 H32A 2.6729 no .
C26 H32B 2.5205 no .
C27 H15A 2.6710 no .
C27 H19A 3.2680 no .
C27 H19B 2.6407 no .
C27 H19C 2.5980 no .
C27 H21A 2.5979 no .
C27 H21B 3.2858 no .
C27 H29A 2.8460 no .
C28 H13A 2.6341 no .
C28 H13B 3.3029 no .
C28 H17A 2.6297 no .
C28 H17B 2.6194 no .
C28 H17C 3.2684 no .
C28 H31A 2.6111 no .
C28 H33A 2.8270 no .
C29 H15A 2.8234 no .
C29 H26A 2.6330 no .
C29 H26B 2.6161 no .
C29 H26C 3.2790 no .
C29 H27B 2.6615 no .
C29 H32A 2.6018 no .
C29 H32B 3.2974 no .
C30 H18A 2.5036 no .
C30 H18B 2.6530 no .
C30 H31A 3.1627 no .
C30 H31B 2.4128 no .
C30 H34A 3.3315 no .
C31 H18A 3.2913 no .
C31 H18B 2.6084 no .
C31 H28A 2.7886 no .
C31 H30A 2.6591 no .
C31 H30B 3.2912 no .
C31 H30C 2.6440 no .
C31 H33A 2.6524 no .
C32 H26A 2.6171 no .
C32 H26B 3.2664 no .
C32 H26C 2.5919 no .
C32 H27B 3.5777 no .
C32 H29A 2.4013 no .
C32 H29B 3.0232 no .
C32 H40C 3.3797 no .
C33 H23A 2.6514 no .
C33 H23B 3.2713 no .
C33 H23C 2.5920 no .
C33 H28A 2.6489 no .
C33 H31A 2.8106 no .
C33 H34A 3.3055 no .
C33 H34B 2.6314 no .
C34 H23A 2.6049 no .
C34 H23B 2.6066 no .
C34 H23C 3.2715 no .
C34 H28A 3.5458 no .
C34 H30C 3.2615 no .
C34 H33A 2.4160 no .
C34 H33B 3.0339 no .
C35 H15A 2.4300 no .
C35 H15B 3.0510 no .
C35 H19C 3.2524 no .
C35 H29A 3.5831 no .
C35 H40A 2.4505 no .
C35 H40B 2.7387 no .
C35 H40C 3.2417 no .
C40 H15A 3.1478 no .
C40 H15B 2.4002 no .
C40 H32B 3.3783 no .
C40 H35A 2.5095 no .
C40 H35B 2.6604 no .
H6A H9A 2.9316 no .
H6A H9B 2.4004 no .
H6A H10A 2.4863 no .
H6A H10B 3.5502 no .
H6A H10C 2.9406 no .
H6A H24A 2.4086 no .
H6A H24B 2.2970 no .
H6B H9B 3.3869 no .
H6B H10A 2.8310 no .
H6B H10B 3.4470 no .
H6B H10C 2.3234 no .
H6B H24A 2.2962 no .
H6B H24B 2.8513 no .
H6B H25C 2.8850 no .
H9A H10A 2.2960 no .
H9A H10B 2.4593 no .
H9A H10C 3.3581 no .
H9A H16A 2.4128 no .
H9A H16B 2.3201 no .
H9A H22B 3.4031 no .
H9A H24B 3.5849 no .
H9B H10A 3.1962 no .
H9B H10B 3.5310 no .
H9B H16A 2.3172 no .
H9B H16B 2.8634 no .
H9B H22A 3.5019 no .
H9B H22B 2.0308 no .
H9B H24A 3.4681 no .
H9B H24B 2.1153 no .
H10B H16B 2.8796 no .
H10C H30B 3.3081 no .
H11A H16A 2.9884 no .
H11A H16B 2.3678 no .
H11A H22A 3.3652 no .
H11A H23B 3.5103 no .
H11B H16A 2.4629 no .
H11B H16B 2.7972 no .
H11B H22A 2.3419 no .
H11B H22B 3.2545 no .
H11C H16A 3.5392 no .
H11C H16B 3.4673 no .
H11C H20B 2.7746 no .
H11C H22A 2.4359 no .
H11C H22B 3.5171 no .
H13A H17A 3.5463 no .
H13A H17B 2.4776 no .
H13A H17C 2.9090 no .
H13A H28A 2.3949 no .
H13A H28B 2.9542 no .
H13A H33A 2.2629 no .
H13A H33B 2.3845 no .
H13B H17A 3.4088 no .
H13B H17B 2.7984 no .
H13B H17C 2.2572 no .
H13B H23C 2.8712 no .
H13B H28A 3.3809 no .
H13B H33A 2.8273 no .
H13B H33B 2.2638 no .
H15A H27A 3.5269 no .
H15A H27B 2.1867 no .
H15A H29A 2.1724 no .
H15A H32A 2.2509 no .
H15A H32B 2.8222 no .
H15A H35A 3.3971 no .
H15A H35B 2.3898 no .
H15A H40B 3.1183 no .
H15B H29A 3.5049 no .
H15B H32A 2.3898 no .
H15B H32B 2.2528 no .
H15B H35B 2.9651 no .
H15B H40A 3.3238 no .
H15B H40B 2.1460 no .
H15B H40C 2.6469 no .
H16A H22A 2.8945 no .
H16A H22B 2.4219 no .
H16B H22B 3.3810 no .
H17A H18A 2.9037 no .
H17A H28A 3.5155 no .
H17A H28B 2.4366 no .
H17B H28A 3.1628 no .
H17B H28B 2.2819 no .
H17C H28B 3.3316 no .
H18A H28A 2.8319 no .
H18A H28B 2.2711 no .
H18A H30A 2.7749 no .
H18A H30B 2.2799 no .
H18A H30C 3.4134 no .
H18A H31A 3.3644 no .
H18B H28A 2.2712 no .
H18B H28B 2.3850 no .
H18B H30A 2.4773 no .
H18B H30B 2.9470 no .
H18B H30C 3.5428 no .
H18B H31A 2.3736 no .
H18B H31B 2.9214 no .
H19A H21A 2.9538 no .
H19A H21B 2.2786 no .
H19A H27A 3.3319 no .
H19B H21A 2.4348 no .
H19B H21B 2.7267 no .
H19B H27A 2.3199 no .
H19B H27B 3.1671 no .
H19C H21A 3.5157 no .
H19C H21B 3.4040 no .
H19C H27A 2.3824 no .
H19C H27B 3.4802 no .
H19C H35A 2.9093 no .
H20A H22A 2.3913 no .
H20A H22B 2.3015 no .
H20A H24A 2.9277 no .
H20A H24B 2.3896 no .
H20A H25A 2.9645 no .
H20A H25B 2.4483 no .
H20A H25C 3.5308 no .
H20B H22A 2.3026 no .
H20B H22B 2.8485 no .
H20B H24B 3.3765 no .
H20B H25A 2.3486 no .
H20B H25B 2.7944 no .
H20B H25C 3.4582 no .
H21A H27A 2.9242 no .
H21A H27B 2.3500 no .
H21A H29A 2.2521 no .
H21A H29B 2.3821 no .
H21B H26B 2.8886 no .
H21B H27B 3.3619 no .
H21B H29A 2.8203 no .
H21B H29B 2.2499 no .
H22A H24B 3.4097 no .
H22B H24A 3.5218 no .
H22B H24B 2.0457 no .
H23A H33A 3.1892 no .
H23A H33B 2.3263 no .
H23A H34A 2.7759 no .
H23A H34B 2.4764 no .
H23B H33B 3.3323 no .
H23B H34A 2.3318 no .
H23B H34B 2.9866 no .
H23C H33A 3.4801 no .
H23C H33B 2.3762 no .
H23C H34A 3.4468 no .
H23C H34B 3.5493 no .
H24A H25A 3.3584 no .
H24A H25B 2.3293 no .
H24A H25C 2.4200 no .
H24B H25B 3.1997 no .
H24B H25C 3.5062 no .
H26A H29A 3.1745 no .
H26A H29B 2.2989 no .
H26A H32A 2.4973 no .
H26A H32B 2.7841 no .
H26B H29A 3.5031 no .
H26B H29B 2.4129 no .
H26B H32A 3.5575 no .
H26B H32B 3.4315 no .
H26C H29B 3.3373 no .
H26C H32A 2.9765 no .
H26C H32B 2.3082 no .
H27A H35A 2.2594 no .
H27A H35B 2.3911 no .
H27B H29A 2.1906 no .
H27B H29B 3.5152 no .
H27B H35A 2.8261 no .
H27B H35B 2.2582 no .
H28A H31A 2.1150 no .
H28A H31B 3.5834 no .
H28A H33A 2.1649 no .
H28A H33B 3.5055 no .
H28B H31A 3.4604 no .
H29A H32A 2.3495 no .
H29A H32B 3.3696 no .
H29B H32A 2.9312 no .
H30A H31A 3.2139 no .
H30A H31B 2.3391 no .
H30B H31B 3.3712 no .
H30C H31A 3.5334 no .
H30C H31B 2.4664 no .
H30C H34A 2.8923 no .
H31A H33A 2.1570 no .
H31A H34A 2.8386 no .
H31A H34B 2.2826 no .
H31B H33A 3.4973 no .
H31B H34A 2.2830 no .
H31B H34B 2.3883 no .
H32B H40C 3.0422 no .
H33A H34A 3.3831 no .
H33A H34B 2.3895 no .
H33B H34B 2.9571 no .
H35A H40A 2.1578 no .
H35A H40B 2.9660 no .
H35A H40C 3.3388 no .
H35B H40A 2.7634 no .
H35B H40B 2.6309 no .
H35B H40C 3.5918 no .
Br1 H19C 3.0687 no .
Br1 H29A 3.5289 no 2_555
Br2 H21A 3.3852 no 6_456
Br2 H25C 3.1165 no 5_566
Br3 H11B 3.1652 no 4_554
Br3 H16A 3.3792 no 4_554
Br3 H20A 3.0595 no 3_554
Br3 H24A 3.4349 no 3_554
Br3 H24B 3.3344 no 3_554
Br3 H31B 3.3543 no 8_555
Br4 H23B 3.1764 no 5_556
Br5 H6A 3.3099 no 3_554
Br5 H9B 2.7933 no 3_554
Br5 H13B 3.4179 no .
Br5 H22B 3.4838 no 3_554
Br5 H23C 3.1490 no .
Br5 H24B 2.8144 no 3_554
Br5 H32A 3.4280 no 2_555
Br5 H33B 3.3941 no .
Br6 H10A 3.2723 no 6_556
Br6 H15B 2.8152 no 2_555
Br6 H28A 2.9135 no 8_555
Br6 H31A 2.9577 no 8_555
Br6 H33A 2.9230 no 8_555
Br6 H40B 3.0522 no 2_555
C6 H17A 3.5118 no 5_566
C6 H17B 3.4391 no 5_566
C9 H13A 3.2164 no 3_555
C10 H13A 3.2826 no 3_555
C10 H21B 3.2919 no 6_456
C10 H40B 3.2622 no 5_556
C11 H27A 3.2283 no .
C11 H34A 3.3816 no 5_556
C11 H34B 3.5707 no 5_556
C13 H9A 3.0946 no 3_554
C13 H10A 3.2687 no 3_554
C15 H19A 3.0155 no 2_545
C16 H26C 3.0843 no 4_555
C16 H32B 3.5036 no 4_555
C16 H34B 3.3148 no 5_556
C17 H6B 3.2966 no 5_566
C17 H24A 3.1528 no 5_566
C17 H25C 3.4633 no 5_566
C17 H26A 3.1248 no 2_555
C17 H29B 2.9612 no 2_555
C18 H22A 3.0712 no 6_456
C19 H11C 3.3505 no .
C19 H15A 3.3883 no 2_555
C19 H15B 3.2845 no 2_555
C19 H30B 3.4138 no 6_556
C20 H30A 3.0990 no 6_556
C20 H31B 3.3522 no 6_556
C21 H10C 3.3292 no 6_556
C21 H25A 3.5898 no 2_545
C22 H18B 3.0570 no 6_556
C22 H30A 3.4671 no 6_556
C23 H35A 2.9427 no .
C24 H17A 3.3620 no 5_566
C24 H17B 3.5578 no 5_566
C25 H17A 3.2543 no 5_566
C25 H18A 3.4875 no 5_566
C25 H21A 3.3661 no 2_555
C26 H16A 3.0821 no 4_554
C26 H17B 3.4620 no 2_545
C26 H17C 3.5330 no 2_545
C26 H33A 3.5126 no 8_555
C26 H34B 3.3495 no 8_555
C28 H24A 3.5790 no 5_566
C28 H40C 3.1436 no 7_555
C29 H17C 3.0294 no 2_545
C29 H25A 3.3619 no 2_545
C30 H19B 3.2068 no 6_456
C30 H20B 3.4709 no 6_456
C30 H35B 3.4844 no 5_556
C31 H20A 3.3806 no 6_456
C32 H16A 3.4096 no 4_554
C33 H6A 3.4931 no 3_554
C33 H10A 3.3370 no 3_554
C33 H26B 3.4190 no 8_455
C34 H11A 3.3192 no 5_556
C34 H16B 3.3862 no 5_556
C34 H26C 3.5616 no 8_455
C35 H23C 3.3539 no .
C35 H30C 3.5503 no 5_556
C40 H10B 3.5438 no 5_556
C40 H28A 3.4554 no 7_545
C40 H28B 3.2017 no 7_545
H6A Br5 3.3099 no 3_555
H6A C33 3.4931 no 3_555
H6A H13A 3.5761 no 3_555
H6A H17B 3.2949 no 5_566
H6A H26B 3.2662 no 6_456
H6A H33B 2.6617 no 3_555
H6B C17 3.2966 no 5_566
H6B H17A 2.8770 no 5_566
H6B H17B 2.9807 no 5_566
H6B H17C 3.5349 no 5_566
H6B H21B 3.5198 no 6_456
H6B H26B 3.3910 no 6_456
H6B H29B 2.9663 no 6_456
H9A C13 3.0946 no 3_555
H9A H13A 2.3447 no 3_555
H9A H13B 3.0035 no 3_555
H9A H26A 3.0241 no 4_555
H9A H26C 3.4707 no 4_555
H9B Br5 2.7933 no 3_555
H9B H13A 3.4240 no 3_555
H9B H13B 3.4996 no 3_555
H9B H32A 3.5328 no 4_555
H9B H32B 3.4200 no 4_555
H10A Br6 3.2723 no 6_456
H10A C13 3.2687 no 3_555
H10A C33 3.3370 no 3_555
H10A H13A 2.4639 no 3_555
H10A H21B 3.3609 no 6_456
H10A H26B 3.3201 no 6_456
H10A H33A 3.0326 no 3_555
H10A H33B 3.1526 no 3_555
H10A H40B 2.9616 no 5_556
H10B C40 3.5438 no 5_556
H10B H13A 3.4727 no 3_555
H10B H35B 3.3600 no 5_556
H10B H40A 3.4418 no 5_556
H10B H40B 2.8006 no 5_556
H10C C21 3.3292 no 6_456
H10C H21A 3.4845 no 6_456
H10C H21B 2.4344 no 6_456
H10C H26B 3.5776 no 6_456
H10C H29B 3.5357 no 6_456
H10C H40B 3.5483 no 5_556
H11A C34 3.3192 no 5_556
H11A H27A 3.1365 no .
H11A H34A 2.6260 no 5_556
H11A H34B 3.1337 no 5_556
H11B Br3 3.1652 no 4_555
H11B H18B 3.4660 no 6_556
H11B H27A 3.3554 no .
H11B H31B 3.3791 no 5_556
H11B H34A 3.2881 no 5_556
H11B H34B 3.2183 no 5_556
H11C C19 3.3505 no .
H11C H19B 2.6804 no .
H11C H19C 3.1882 no .
H11C H27A 2.6902 no .
H11C H30A 3.5037 no 6_556
H13A C9 3.2164 no 3_554
H13A C10 3.2826 no 3_554
H13A H6A 3.5761 no 3_554
H13A H9A 2.3447 no 3_554
H13A H9B 3.4240 no 3_554
H13A H10A 2.4639 no 3_554
H13A H10B 3.4727 no 3_554
H13A H26A 3.4956 no 2_555
H13A H40B 3.5387 no 7_555
H13B Br5 3.4179 no .
H13B H9A 3.0035 no 3_554
H13B H9B 3.4996 no 3_554
H13B H26A 3.4385 no 2_555
H13B H32A 3.1147 no 2_555
H15A C19 3.3883 no 2_545
H15A H19A 2.7293 no 2_545
H15A H19C 3.3470 no 2_545
H15B Br6 2.8152 no 2_545
H15B C19 3.2845 no 2_545
H15B H19A 2.4093 no 2_545
H15B H19C 3.3767 no 2_545
H16A Br3 3.3792 no 4_555
H16A C26 3.0821 no 4_555
H16A C32 3.4096 no 4_555
H16A H26A 3.0908 no 4_555
H16A H26C 2.3016 no 4_555
H16A H32A 3.5380 no 4_555
H16A H32B 2.6047 no 4_555
H16A H34B 3.0492 no 5_556
H16B C34 3.3862 no 5_556
H16B H23A 2.9607 no 5_556
H16B H26C 3.0895 no 4_555
H16B H34A 3.2043 no 5_556
H16B H34B 2.6974 no 5_556
H17A C6 3.5118 no 5_566
H17A C24 3.3620 no 5_566
H17A C25 3.2543 no 5_566
H17A H6B 2.8770 no 5_566
H17A H24A 2.6318 no 5_566
H17A H25B 3.2616 no 5_566
H17A H25C 2.4957 no 5_566
H17A H29B 3.1490 no 2_555
H17B C6 3.4391 no 5_566
H17B C24 3.5578 no 5_566
H17B C26 3.4620 no 2_555
H17B H6A 3.2949 no 5_566
H17B H6B 2.9807 no 5_566
H17B H24A 2.8177 no 5_566
H17B H26A 2.5953 no 2_555
H17B H26B 3.5672 no 2_555
H17B H29B 2.9925 no 2_555
H17C C26 3.5330 no 2_555
H17C C29 3.0294 no 2_555
H17C H6B 3.5349 no 5_566
H17C H26A 2.7708 no 2_555
H17C H29A 2.9618 no 2_555
H17C H29B 2.3080 no 2_555
H17C H32A 3.2155 no 2_555
H18A C25 3.4875 no 5_566
H18A H21A 3.5230 no 6_456
H18A H22A 3.4467 no 6_456
H18A H25B 2.7761 no 5_566
H18A H25C 3.3289 no 5_566
H18B C22 3.0570 no 6_456
H18B H11B 3.4660 no 6_456
H18B H20A 3.5629 no 6_456
H18B H22A 2.1105 no 6_456
H18B H22B 3.3689 no 6_456
H19A C15 3.0155 no 2_555
H19A H15A 2.7293 no 2_555
H19A H15B 2.4093 no 2_555
H19A H30B 3.2806 no 6_556
H19B C30 3.2068 no 6_556
H19B H11C 2.6804 no .
H19B H30A 2.8293 no 6_556
H19B H30B 2.7160 no 6_556
H19C Br1 3.0687 no .
H19C H11C 3.1882 no .
H19C H15A 3.3470 no 2_555
H19C H15B 3.3767 no 2_555
H19C H23C 3.2738 no .
H19C H32A 3.5444 no 2_555
H20A Br3 3.0595 no 3_555
H20A C31 3.3806 no 6_556
H20A H18B 3.5629 no 6_556
H20A H30A 3.0156 no 6_556
H20A H31A 3.3660 no 6_556
H20A H31B 2.5940 no 6_556
H20B C30 3.4709 no 6_556
H20B H30A 2.5073 no 6_556
H20B H31B 3.3555 no 6_556
H21A Br2 3.3852 no 6_556
H21A C25 3.3661 no 2_545
H21A H10C 3.4845 no 6_556
H21A H18A 3.5230 no 6_556
H21A H25A 2.9072 no 2_545
H21A H25B 3.1141 no 2_545
H21A H25C 3.5624 no 2_545
H21A H30B 3.0735 no 6_556
H21B C10 3.2919 no 6_556
H21B H6B 3.5198 no 6_556
H21B H10A 3.3609 no 6_556
H21B H10C 2.4344 no 6_556
H21B H30B 3.3029 no 6_556
H22A C18 3.0712 no 6_556
H22A H18A 3.4467 no 6_556
H22A H18B 2.1105 no 6_556
H22A H30A 2.8783 no 6_556
H22A H31A 3.4780 no 6_556
H22A H31B 3.4930 no 6_556
H22B Br5 3.4838 no 3_555
H22B H18B 3.3689 no 6_556
H22B H32B 3.4549 no 4_555
H23A H16B 2.9607 no 5_556
H23A H35A 2.8575 no .
H23A H40A 3.1759 no .
H23B Br4 3.1764 no 5_556
H23B H35A 3.1160 no .
H23C Br5 3.1490 no .
H23C C35 3.3539 no .
H23C H19C 3.2738 no .
H23C H27A 3.5948 no .
H23C H35A 2.3997 no .
H23C H40A 3.5135 no .
H24A Br3 3.4349 no 3_555
H24A C17 3.1528 no 5_566
H24A C28 3.5790 no 5_566
H24A H17A 2.6318 no 5_566
H24A H17B 2.8177 no 5_566
H24A H28B 2.6966 no 5_566
H24A H40C 3.5558 no 3_555
H24B Br3 3.3344 no 3_555
H24B Br5 2.8144 no 3_555
H25A C21 3.5898 no 2_555
H25A C29 3.3619 no 2_555
H25A H21A 2.9072 no 2_555
H25A H27B 3.2930 no 2_555
H25A H29A 2.7433 no 2_555
H25A H29B 3.3411 no 2_555
H25B H17A 3.2616 no 5_566
H25B H18A 2.7761 no 5_566
H25B H21A 3.1141 no 2_555
H25B H28B 3.4583 no 5_566
H25C Br2 3.1165 no 5_566
H25C C17 3.4633 no 5_566
H25C H17A 2.4957 no 5_566
H25C H18A 3.3289 no 5_566
H25C H21A 3.5624 no 2_555
H26A C17 3.1248 no 2_545
H26A H9A 3.0241 no 4_554
H26A H13A 3.4956 no 2_545
H26A H13B 3.4385 no 2_545
H26A H16A 3.0908 no 4_554
H26A H17B 2.5953 no 2_545
H26A H17C 2.7708 no 2_545
H26B C33 3.4190 no 8_555
H26B H6A 3.2662 no 6_556
H26B H6B 3.3910 no 6_556
H26B H10A 3.3201 no 6_556
H26B H10C 3.5776 no 6_556
H26B H17B 3.5672 no 2_545
H26B H33A 2.7998 no 8_555
H26B H33B 3.1246 no 8_555
H26B H34B 3.2910 no 8_555
H26C C16 3.0843 no 4_554
H26C C34 3.5616 no 8_555
H26C H9A 3.4707 no 4_554
H26C H16A 2.3016 no 4_554
H26C H16B 3.0895 no 4_554
H26C H33A 3.3575 no 8_555
H26C H34B 2.6081 no 8_555
H27A C11 3.2283 no .
H27A H11A 3.1365 no .
H27A H11B 3.3554 no .
H27A H11C 2.6902 no .
H27A H23C 3.5948 no .
H27B H25A 3.2930 no 2_545
H27B H30C 3.5110 no 5_556
H28A Br6 2.9135 no 8_455
H28A C40 3.4554 no 7_555
H28A H40B 3.1574 no 7_555
H28A H40C 2.9163 no 7_555
H28B C40 3.2017 no 7_555
H28B H24A 2.6966 no 5_566
H28B H25B 3.4583 no 5_566
H28B H40A 3.3361 no 7_555
H28B H40B 3.3512 no 7_555
H28B H40C 2.4737 no 7_555
H29A Br1 3.5289 no 2_545
H29A H17C 2.9618 no 2_545
H29A H25A 2.7433 no 2_545
H29B C17 2.9612 no 2_545
H29B H6B 2.9663 no 6_556
H29B H10C 3.5357 no 6_556
H29B H17A 3.1490 no 2_545
H29B H17B 2.9925 no 2_545
H29B H17C 2.3080 no 2_545
H29B H25A 3.3411 no 2_545
H30A C20 3.0990 no 6_456
H30A C22 3.4671 no 6_456
H30A H11C 3.5037 no 6_456
H30A H19B 2.8293 no 6_456
H30A H20A 3.0156 no 6_456
H30A H20B 2.5073 no 6_456
H30A H22A 2.8783 no 6_456
H30B C19 3.4138 no 6_456
H30B H19A 3.2806 no 6_456
H30B H19B 2.7160 no 6_456
H30B H21A 3.0735 no 6_456
H30B H21B 3.3029 no 6_456
H30C C35 3.5503 no 5_556
H30C H27B 3.5110 no 5_556
H30C H35B 2.6513 no 5_556
H31A Br6 2.9577 no 8_455
H31A H20A 3.3660 no 6_456
H31A H22A 3.4780 no 6_456
H31B Br3 3.3543 no 8_455
H31B C20 3.3522 no 6_456
H31B H11B 3.3791 no 5_556
H31B H20A 2.5940 no 6_456
H31B H20B 3.3555 no 6_456
H31B H22A 3.4930 no 6_456
H32A Br5 3.4280 no 2_545
H32A H9B 3.5328 no 4_554
H32A H13B 3.1147 no 2_545
H32A H16A 3.5380 no 4_554
H32A H17C 3.2155 no 2_545
H32A H19C 3.5444 no 2_545
H32B C16 3.5036 no 4_554
H32B H9B 3.4200 no 4_554
H32B H16A 2.6047 no 4_554
H32B H22B 3.4549 no 4_554
H33A Br6 2.9230 no 8_455
H33A C26 3.5126 no 8_455
H33A H10A 3.0326 no 3_554
H33A H26B 2.7998 no 8_455
H33A H26C 3.3575 no 8_455
H33B Br5 3.3941 no .
H33B H6A 2.6617 no 3_554
H33B H10A 3.1526 no 3_554
H33B H26B 3.1246 no 8_455
H34A C11 3.3816 no 5_556
H34A H11A 2.6260 no 5_556
H34A H11B 3.2881 no 5_556
H34A H16B 3.2043 no 5_556
H34B C11 3.5707 no 5_556
H34B C16 3.3148 no 5_556
H34B C26 3.3495 no 8_455
H34B H11A 3.1337 no 5_556
H34B H11B 3.2183 no 5_556
H34B H16A 3.0492 no 5_556
H34B H16B 2.6974 no 5_556
H34B H26B 3.2910 no 8_455
H34B H26C 2.6081 no 8_455
H35A C23 2.9427 no .
H35A H23A 2.8575 no .
H35A H23B 3.1160 no .
H35A H23C 2.3997 no .
H35B C30 3.4844 no 5_556
H35B H10B 3.3600 no 5_556
H35B H30C 2.6513 no 5_556
H40A H10B 3.4418 no 5_556
H40A H23A 3.1759 no .
H40A H23C 3.5135 no .
H40A H28B 3.3361 no 7_545
H40B Br6 3.0522 no 2_545
H40B C10 3.2622 no 5_556
H40B H10A 2.9616 no 5_556
H40B H10B 2.8006 no 5_556
H40B H10C 3.5483 no 5_556
H40B H13A 3.5387 no 7_545
H40B H28A 3.1574 no 7_545
H40B H28B 3.3512 no 7_545
H40C C28 3.1436 no 7_545
H40C H24A 3.5558 no 3_554
H40C H28A 2.9163 no 7_545
H40C H28B 2.4737 no 7_545

loop_
_geom_torsion_atom_site_label_1
_geom_torsion_atom_site_label_2
_geom_torsion_atom_site_label_3
_geom_torsion_atom_site_label_4
_geom_torsion
_geom_torsion_publ_flag
Fe45 Br1 Fe46 Br2 -45.08(3) no
Fe45 Br1 Fe46 Br4 43.26(3) no
Fe45 Br1 Fe46 N49 136.86(3) no
Fe45 Br1 Fe46 N51 -141.62(3) no
Fe46 Br1 Fe45 Br2 44.75(2) no
Fe46 Br1 Fe45 Br4 -44.33(2) no
Fe46 Br1 Fe45 N12 139.62(3) no
Fe46 Br1 Fe45 N14 -138.71(3) no
Fe45 Br2 Fe46 Br1 45.21(2) no
Fe45 Br2 Fe46 Br4 -42.69(2) no
Fe45 Br2 Fe46 N50 -137.08(3) no
Fe45 Br2 Fe46 N51 140.57(3) no
Fe46 Br2 Fe45 Br1 -44.48(2) no
Fe46 Br2 Fe45 Br4 43.73(3) no
Fe46 Br2 Fe45 N12 -138.85(4) no
Fe46 Br2 Fe45 N41 139.99(3) no
Fe45 Br4 Fe46 Br1 -44.25(3) no
Fe45 Br4 Fe46 Br2 43.54(3) no
Fe45 Br4 Fe46 N49 -142.03(3) no
Fe45 Br4 Fe46 N50 136.21(4) no
Fe46 Br4 Fe45 Br1 43.48(3) no
Fe46 Br4 Fe45 Br2 -43.15(3) no
Fe46 Br4 Fe45 N14 142.00(4) no
Fe46 Br4 Fe45 N41 -136.65(3) no
Br3 Fe1 N8 C26 54.9(3) no
Br3 Fe1 N8 C29 178.2(3) no
Br3 Fe1 N8 C32 -62.0(3) no
Br3 Fe1 N48 C15 81.2(3) no
Br3 Fe1 N48 C35 -158.2(3) no
Br3 Fe1 N48 C40 -42.4(3) no
Br5 Fe1 N47 C19 -40.6(3) no
Br5 Fe1 N47 C21 -156.8(2) no
Br5 Fe1 N47 C27 83.5(2) no
Br5 Fe1 N48 C15 179.4(3) no
Br5 Fe1 N48 C35 -60.0(3) no
Br5 Fe1 N48 C40 55.8(3) no
Br6 Fe1 N8 C26 -39.3(3) no
Br6 Fe1 N8 C29 84.0(3) no
Br6 Fe1 N8 C32 -156.2(2) no
Br6 Fe1 N47 C19 54.0(3) no
Br6 Fe1 N47 C21 -62.2(2) no
Br6 Fe1 N47 C27 178.1(2) no
N8 Fe1 N47 C19 146.3(3) no
N8 Fe1 N47 C21 30.1(2) no
N8 Fe1 N47 C27 -89.7(3) no
N47 Fe1 N8 C26 -132.0(3) no
N47 Fe1 N8 C29 -8.7(3) no
N47 Fe1 N8 C32 111.2(3) no
N8 Fe1 N48 C15 -10.3(3) no
N8 Fe1 N48 C35 110.3(3) no
N8 Fe1 N48 C40 -133.9(3) no
N48 Fe1 N8 C26 148.7(3) no
N48 Fe1 N8 C29 -88.0(3) no
N48 Fe1 N8 C32 31.9(3) no
N47 Fe1 N48 C15 -89.3(3) no
N47 Fe1 N48 C35 31.3(3) no
N47 Fe1 N48 C40 147.1(3) no
N48 Fe1 N47 C19 -133.5(3) no
N48 Fe1 N47 C21 110.3(3) no
N48 Fe1 N47 C27 -9.5(3) no
Br1 Fe45 N12 C13 67.8(2) no
Br1 Fe45 N12 C17 -47.8(3) no
Br1 Fe45 N12 C28 -172.7(2) no
Br1 Fe45 N14 C23 38.1(3) no
Br1 Fe45 N14 C33 -85.1(3) no
Br1 Fe45 N14 C34 155.4(2) no
Br2 Fe45 N12 C13 154.8(2) no
Br2 Fe45 N12 C17 39.2(3) no
Br2 Fe45 N12 C28 -85.8(3) no
Br2 Fe45 N41 C18 65.2(2) no
Br2 Fe45 N41 C30 -51.3(3) no
Br2 Fe45 N41 C31 -177.0(3) no
Br4 Fe45 N14 C23 -50.7(3) no
Br4 Fe45 N14 C33 -173.9(2) no
Br4 Fe45 N14 C34 66.6(2) no
Br4 Fe45 N41 C18 154.5(2) no
Br4 Fe45 N41 C30 38.1(3) no
Br4 Fe45 N41 C31 -87.7(3) no
N12 Fe45 N14 C23 131.5(3) no
N12 Fe45 N14 C33 8.3(3) no
N12 Fe45 N14 C34 -111.2(3) no
N14 Fe45 N12 C13 -30.3(2) no
N14 Fe45 N12 C17 -145.8(3) no
N14 Fe45 N12 C28 89.2(3) no
N12 Fe45 N41 C18 -29.5(3) no
N12 Fe45 N41 C30 -145.9(4) no
N12 Fe45 N41 C31 88.3(3) no
N41 Fe45 N12 C13 -112.4(3) no
N41 Fe45 N12 C17 132.0(3) no
N41 Fe45 N12 C28 7.1(3) no
N14 Fe45 N41 C18 -111.8(3) no
N14 Fe45 N41 C30 131.8(4) no
N14 Fe45 N41 C31 6.0(3) no
N41 Fe45 N14 C23 -146.4(3) no
N41 Fe45 N14 C33 90.4(3) no
N41 Fe45 N14 C34 -29.1(3) no
Br1 Fe46 N49 C11 -33.5(3) no
Br1 Fe46 N49 C16 -151.5(2) no
Br1 Fe46 N49 C22 90.3(3) no
Br1 Fe46 N51 C20 -68.5(2) no
Br1 Fe46 N51 C24 173.9(2) no
Br1 Fe46 N51 C25 50.0(3) no
Br2 Fe46 N50 C6 -67.0(2) no
Br2 Fe46 N50 C9 175.4(2) no
Br2 Fe46 N50 C10 51.5(3) no
Br2 Fe46 N51 C20 -156.8(2) no
Br2 Fe46 N51 C24 85.6(2) no
Br2 Fe46 N51 C25 -38.3(3) no
Br4 Fe46 N49 C11 54.8(3) no
Br4 Fe46 N49 C16 -63.1(2) no
Br4 Fe46 N49 C22 178.7(2) no
Br4 Fe46 N50 C6 -155.5(2) no
Br4 Fe46 N50 C9 87.0(2) no
Br4 Fe46 N50 C10 -36.9(3) no
N49 Fe46 N50 C6 111.3(3) no
N49 Fe46 N50 C9 -6.3(3) no
N49 Fe46 N50 C10 -130.2(3) no
N50 Fe46 N49 C11 148.8(3) no
N50 Fe46 N49 C16 30.8(3) no
N50 Fe46 N49 C22 -87.4(3) no
N49 Fe46 N51 C20 28.7(2) no
N49 Fe46 N51 C24 -88.9(3) no
N49 Fe46 N51 C25 147.2(3) no
N51 Fe46 N49 C11 -127.9(3) no
N51 Fe46 N49 C16 114.1(3) no
N51 Fe46 N49 C22 -4.1(3) no
N50 Fe46 N51 C20 111.3(3) no
N50 Fe46 N51 C24 -6.3(3) no
N50 Fe46 N51 C25 -130.2(3) no
N51 Fe46 N50 C6 29.4(2) no
N51 Fe46 N50 C9 -88.2(3) no
N51 Fe46 N50 C10 147.9(3) no
Fe1 N8 C29 C21 -15.4(7) no
Fe1 N8 C32 C15 -51.4(6) no
C26 N8 C29 C21 108.5(6) no
C26 N8 C32 C15 -169.8(5) no
C29 N8 C32 C15 68.2(8) no
C32 N8 C29 C21 -130.2(6) no
Fe45 N12 C13 C33 50.5(5) no
Fe45 N12 C28 C18 18.0(6) no
C17 N12 C13 C33 170.8(5) no
C13 N12 C28 C18 130.7(5) no
C28 N12 C13 C33 -66.6(7) no
C17 N12 C28 C18 -108.8(6) no
Fe45 N14 C33 C13 17.1(6) no
Fe45 N14 C34 C31 50.2(6) no
C23 N14 C33 C13 -108.1(6) no
C23 N14 C34 C31 170.8(5) no
C33 N14 C34 C31 -66.6(7) no
C34 N14 C33 C13 130.1(6) no
Fe45 N41 C18 C28 49.9(5) no
Fe45 N41 C31 C34 19.6(6) no
C30 N41 C18 C28 170.1(5) no
C18 N41 C31 C34 131.1(5) no
C31 N41 C18 C28 -66.1(6) no
C30 N41 C31 C34 -107.1(6) no
Fe1 N47 C21 C29 -50.8(5) no
Fe1 N47 C27 C35 -15.6(6) no
C19 N47 C21 C29 -170.2(4) no
C19 N47 C27 C35 109.4(6) no
C21 N47 C27 C35 -130.1(5) no
C27 N47 C21 C29 67.8(6) no
Fe1 N48 C15 C32 -14.2(7) no
Fe1 N48 C35 C27 -52.1(6) no
C15 N48 C35 C27 67.5(7) no
C35 N48 C15 C32 -130.3(6) no
C40 N48 C15 C32 109.2(7) no
C40 N48 C35 C27 -170.0(5) no
Fe46 N49 C16 C9 -51.6(5) no
Fe46 N49 C22 C20 -22.1(6) no
C11 N49 C16 C9 -172.8(5) no
C11 N49 C22 C20 103.7(5) no
C16 N49 C22 C20 -134.9(5) no
C22 N49 C16 C9 65.0(6) no
Fe46 N50 C6 C24 -50.0(4) no
Fe46 N50 C9 C16 -20.0(5) no
C6 N50 C9 C16 -131.9(5) no
C9 N50 C6 C24 65.7(5) no
C10 N50 C6 C24 -172.5(4) no
C10 N50 C9 C16 106.9(5) no
Fe46 N51 C20 C22 -50.6(5) no
Fe46 N51 C24 C6 -18.9(5) no
C20 N51 C24 C6 -131.7(5) no
C24 N51 C20 C22 65.4(6) no
C25 N51 C20 C22 -173.1(4) no
C25 N51 C24 C6 107.7(5) no
N50 C6 C24 N51 48.7(6) no
N50 C9 C16 N49 50.4(6) no
N12 C13 C33 N14 -47.9(8) no
N48 C15 C32 N8 46.3(9) no
N41 C18 C28 N12 -48.5(8) no
N51 C20 C22 N49 50.9(7) no
N47 C21 C29 N8 46.9(8) no
N47 C27 C35 N48 46.8(8) no
N41 C31 C34 N14 -49.3(8) no
